data_2242631
loop_
_publ_author_name
'Lynch, Will'
'Lynch, Genevieve'
'Sheriff, Kirk'
'Padgett, Clifford'

_publ_section_title
;
 Structures of substituted pyridine <i>N</i>-oxide with manganese(II)
 acetate
;
_journal_coeditor_code ZL2728
_journal_issue 10
_journal_name_full 'Acta Crystallographica Section E'
_journal_page_first 1405
_journal_page_last 1410
_journal_paper_doi 10.1107/S205698901801232X
_journal_volume 74
_journal_year 2018
_chemical_formula_iupac '[Mn4 (C2 H3 O2)8 (C5 H5 N O)2 (H2 O)2]'
_chemical_formula_moiety 'C26 H38 Mn4 N2 O20'
_chemical_formula_sum 'C26 H38 Mn4 N2 O20'
_chemical_formula_weight 918.3396
_chemical_name_systematic
;<i>catena</i>-Poly[manganese(II)-\m~3~-acetato-di-\m~2~-acetato-[aquamanganese(II)]-\m~2~-acetato-\m-(pyridine <i>N</i>-oxide)-manganese(II)-\m~3~-acetato-\m~2~-acetato-\m-(pyridine
<i>N</i>-oxide)-[aquamanganese(II)]-di-\m~2~-acetato]
;
_space_group_crystal_system monoclinic
_space_group_IT_number 15
_space_group_name_Hall '-C 2yc'
_space_group_name_H-M_alt 'C 1 2/c 1'
_symmetry_space_group_name_Hall '-C 2yc'
_symmetry_space_group_name_H-M 'C 1 2/c 1'
_atom_sites_solution_hydrogens mixed
_atom_sites_solution_primary dual
_audit_creation_method
;
Olex2 1.2
(compiled 2018.05.29 svn.r3508 for OlexSys, GUI svn.r5506)
;
_cell_angle_alpha 90
_cell_angle_beta 105.925(4)
_cell_angle_gamma 90
_cell_formula_units_Z 4
_cell_length_a 19.936(7)
_cell_length_b 10.603(4)
_cell_length_c 18.692(7)
_cell_measurement_reflns_used 5012
_cell_measurement_temperature 173(2)
_cell_measurement_theta_max 27.5
_cell_measurement_theta_min 2.1
_cell_volume 3800(2)
_computing_cell_refinement
;
CrystalClear (Rigaku, 2009)
;
_computing_data_collection
;
CrystalClear (Rigaku, 2009)
;
_computing_data_reduction
;
CrystalClear (Rigaku, 2009)
;
_computing_molecular_graphics
;
<i>OLEX2</i>  (Dolomanov <i>et al.</i>,  2009)
;
_computing_publication_material
;
<i>OLEX2</i>  (Dolomanov <i>et al.</i>,  2009)
;
_computing_structure_refinement
;
ShelXL (Sheldrick, 2015b)
;
_computing_structure_solution
;
ShelXT (Sheldrick, 2015a)
;
_diffrn_ambient_temperature 173
_diffrn_detector_area_resol_mean 13.6612
_diffrn_measured_fraction_theta_full 0.995
_diffrn_measured_fraction_theta_max 0.995
_diffrn_measurement_device_type 'Rigaku XtaLAB mini'
_diffrn_measurement_method 'profile data from \w-scans'
_diffrn_radiation_monochromator 'Graphite Monochromator'
_diffrn_radiation_type MoK\a
_diffrn_radiation_wavelength 0.71073
_diffrn_reflns_av_R_equivalents 0.0464
_diffrn_reflns_limit_h_max 25
_diffrn_reflns_limit_h_min -25
_diffrn_reflns_limit_k_max 13
_diffrn_reflns_limit_k_min -13
_diffrn_reflns_limit_l_max 24
_diffrn_reflns_limit_l_min -24
_diffrn_reflns_number 19620
_diffrn_reflns_theta_full 25.242
_diffrn_reflns_theta_max 27.473
_diffrn_reflns_theta_min 2.125
_diffrn_standards_number 0
_exptl_absorpt_coefficient_mu 1.378
_exptl_absorpt_correction_T_max 1.00
_exptl_absorpt_correction_T_min 0.885
_exptl_absorpt_correction_type multi-scan
_exptl_absorpt_process_details
;
(<i>REQAB</i>; Rigaku, 1998)
;
_exptl_crystal_colour Colorless
_exptl_crystal_density_diffrn 1.605
_exptl_crystal_density_method "'not measured"
_exptl_crystal_description Prism
_exptl_crystal_F_000 1872
_exptl_crystal_size_max 0.4
_exptl_crystal_size_mid 0.4
_exptl_crystal_size_min 0.2
_refine_diff_density_max 0.311
_refine_diff_density_min -0.362
_refine_ls_extinction_coef 0.00109(13)
_refine_ls_extinction_expression Fc^*^=kFc[1+0.001xFc^2^\l^3^/sin(2\q)]^-1/4^
_refine_ls_extinction_method
;
SHELXL-2018/1 (Sheldrick 2015)
;
_refine_ls_goodness_of_fit_ref 1.077
_refine_ls_hydrogen_treatment mixed
_refine_ls_matrix_type full
_refine_ls_number_parameters 249
_refine_ls_number_reflns 4332
_refine_ls_number_restraints 2
_refine_ls_restrained_S_all 1.077
_refine_ls_R_factor_all 0.0376
_refine_ls_R_factor_gt 0.0320
_refine_ls_shift/su_max 0.001
_refine_ls_shift/su_mean 0.000
_refine_ls_structure_factor_coef Fsqd
_refine_ls_weighting_details 'w=1/[\s^2^(Fo^2^)+(0.0348P)^2^+3.1638P] where P=(Fo^2^+2Fc^2^)/3'
_refine_ls_weighting_scheme calc
_refine_ls_wR_factor_gt 0.0789
_refine_ls_wR_factor_ref 0.0828
_reflns_number_gt 3855
_reflns_number_total 4332
_reflns_threshold_expression 'I > 2\s(I)'
_cod_data_source_file zl2728sup1.cif
_cod_data_source_block I
_cod_database_code 2242631
_shelx_space_group_comment
;
The symmetry employed for this shelxl refinement is uniquely defined
by the following loop, which should always be used as a source of
symmetry information in preference to the above space-group names.
They are only intended as comments.
;
_shelx_estimated_absorpt_t_min 0.609
_shelx_estimated_absorpt_t_max 0.770

loop_
_space_group_symop_operation_xyz
'x, y, z'
'-x, y, -z+1/2'
'x+1/2, y+1/2, z'
'-x+1/2, y+1/2, -z+1/2'
'-x, -y, -z'
'x, -y, z-1/2'
'-x+1/2, -y+1/2, -z'
'x+1/2, -y+1/2, z-1/2'

loop_
_atom_site_type_symbol
_atom_site_label
_atom_site_fract_x
_atom_site_fract_y
_atom_site_fract_z
_atom_site_U_iso_or_equiv
_atom_site_adp_type
_atom_site_calc_flag
_atom_site_occupancy
Mn Mn1 0.500000 0.500000 0.500000 0.02291(11) Uani d 1
O O1 0.60564(7) 0.50006(13) 0.57232(8) 0.0254(3) Uani d 1
C C1 0.60680(13) 0.5206(2) 0.69567(13) 0.0368(5) Uani d 1
H H1 0.594602 0.605051 0.687011 0.044 Uiso calc 1
N N1 0.61602(8) 0.44789(16) 0.64043(9) 0.0226(3) Uani d 1
Mn Mn2 0.68359(2) 0.53844(3) 0.51070(2) 0.01989(10) Uani d 1
C C2 0.61555(15) 0.4693(3) 0.76534(13) 0.0455(6) Uani d 1
H H2 0.609182 0.519044 0.803946 0.055 Uiso calc 1
O O2 0.45997(7) 0.59052(14) 0.58476(8) 0.0290(3) Uani d 1
O O3 0.34900(7) 0.64803(13) 0.54422(8) 0.0251(3) Uani d 1
C C3 0.63378(13) 0.3441(2) 0.77773(13) 0.0398(6) Uani d 1
H H3 0.640102 0.308856 0.824684 0.048 Uiso calc 1
Mn Mn3 0.750000 0.250000 0.500000 0.02146(11) Uani d 1
C C4 0.64253(12) 0.2717(2) 0.71959(13) 0.0355(5) Uani d 1
H H4 0.654963 0.187201 0.727123 0.043 Uiso calc 1
O O4 0.51209(8) 0.68135(14) 0.45732(9) 0.0319(3) Uani d 1
O O5 0.62046(8) 0.67838(14) 0.44529(8) 0.0287(3) Uani d 1
C C5 0.63271(11) 0.3254(2) 0.65014(12) 0.0280(4) Uani d 1
H H5 0.637647 0.276949 0.610427 0.034 Uiso calc 1
C C6 0.41374(10) 0.67368(19) 0.57075(11) 0.0241(4) Uani d 1
O O6 0.75532(7) 0.56777(13) 0.44447(8) 0.0269(3) Uani d 1
C C7 0.43584(13) 0.8095(2) 0.58470(15) 0.0402(6) Uani d 1
H H7A 0.459117 0.836106 0.548603 0.060 Uiso calc 1
H H7B 0.467028 0.817737 0.633739 0.060 Uiso calc 1
H H7C 0.395451 0.861292 0.580629 0.060 Uiso calc 1
O O7 0.79968(8) 0.37538(13) 0.44121(8) 0.0299(3) Uani d 1
O O8 0.74244(7) 0.10035(13) 0.41514(7) 0.0239(3) Uani d 1
C C8 0.56142(11) 0.72708(19) 0.43642(12) 0.0268(4) Uani d 1
C C9 0.54817(15) 0.8513(3) 0.39541(19) 0.0567(8) Uani d 1
H H9A 0.520255 0.837263 0.345358 0.085 Uiso calc 1
H H9C 0.591852 0.888472 0.394560 0.085 Uiso calc 1
H H9B 0.523979 0.907121 0.420264 0.085 Uiso calc 1
O O9 0.69630(12) -0.01467(16) 0.31454(10) 0.0552(6) Uani d 1
C C10 0.79817(10) 0.49193(19) 0.42916(11) 0.0235(4) Uani d 1
O O10 0.72800(9) 0.68131(14) 0.59148(9) 0.0324(3) Uani d 1
H H10A 0.7598(12) 0.645(3) 0.6246(13) 0.049 Uiso d 1
H H10B 0.7398(15) 0.7520(19) 0.5805(16) 0.049 Uiso d 1
C C11 0.85076(14) 0.5440(2) 0.39252(16) 0.0435(6) Uani d 1
H H11A 0.833091 0.536035 0.339502 0.065 Uiso calc 1
H H11B 0.893627 0.497746 0.409250 0.065 Uiso calc 1
H H11C 0.859103 0.631314 0.405432 0.065 Uiso calc 1
C C12 0.70807(11) 0.0878(2) 0.34617(11) 0.0286(4) Uani d 1
C C13 0.68183(13) 0.2058(2) 0.30226(12) 0.0362(5) Uani d 1
H H13A 0.691076 0.277449 0.334898 0.054 Uiso calc 1
H H13B 0.632510 0.198775 0.279886 0.054 Uiso calc 1
H H13C 0.705221 0.216242 0.264085 0.054 Uiso calc 1

loop_
_atom_site_aniso_label
_atom_site_aniso_U_11
_atom_site_aniso_U_22
_atom_site_aniso_U_33
_atom_site_aniso_U_12
_atom_site_aniso_U_13
_atom_site_aniso_U_23
Mn1 0.0195(2) 0.0200(2) 0.0295(2) 0.00260(15) 0.00725(17) 0.00445(17)
O1 0.0230(7) 0.0277(8) 0.0258(7) 0.0009(6) 0.0073(5) 0.0085(6)
C1 0.0477(14) 0.0283(12) 0.0336(12) 0.0043(10) 0.0098(10) -0.0067(9)
N1 0.0228(8) 0.0231(8) 0.0224(8) 0.0014(6) 0.0069(6) 0.0022(7)
Mn2 0.02113(16) 0.01489(16) 0.02513(17) 0.00127(10) 0.00883(12) 0.00102(11)
C2 0.0627(17) 0.0480(15) 0.0268(12) 0.0038(13) 0.0141(11) -0.0095(11)
O2 0.0275(8) 0.0293(8) 0.0305(8) 0.0055(6) 0.0082(6) 0.0002(6)
O3 0.0239(7) 0.0178(7) 0.0331(8) 0.0015(5) 0.0070(6) -0.0026(6)
C3 0.0437(14) 0.0487(15) 0.0263(11) 0.0020(11) 0.0087(10) 0.0076(10)
Mn3 0.0249(2) 0.0140(2) 0.0275(2) 0.00299(15) 0.01058(17) 0.00005(16)
C4 0.0398(13) 0.0320(12) 0.0347(12) 0.0047(10) 0.0102(10) 0.0081(10)
O4 0.0289(8) 0.0233(7) 0.0466(9) 0.0034(6) 0.0155(7) 0.0078(7)
O5 0.0283(8) 0.0244(7) 0.0350(8) 0.0064(6) 0.0113(6) 0.0075(6)
C5 0.0318(11) 0.0255(10) 0.0288(10) 0.0044(8) 0.0117(8) 0.0026(8)
C6 0.0266(10) 0.0215(10) 0.0257(10) -0.0009(8) 0.0095(8) -0.0011(8)
O6 0.0292(8) 0.0204(7) 0.0361(8) 0.0031(6) 0.0173(6) 0.0035(6)
C7 0.0323(12) 0.0270(12) 0.0611(16) -0.0051(9) 0.0124(11) -0.0075(11)
O7 0.0394(9) 0.0180(7) 0.0390(8) 0.0044(6) 0.0218(7) 0.0033(6)
O8 0.0282(7) 0.0188(7) 0.0248(7) 0.0045(5) 0.0072(6) 0.0000(5)
C8 0.0285(11) 0.0204(10) 0.0325(11) 0.0026(8) 0.0101(8) 0.0039(8)
C9 0.0467(16) 0.0354(14) 0.096(2) 0.0137(12) 0.0331(15) 0.0358(15)
O9 0.0897(16) 0.0254(9) 0.0329(9) 0.0061(9) -0.0127(9) -0.0053(7)
C10 0.0256(10) 0.0221(10) 0.0251(10) 0.0022(8) 0.0107(8) 0.0017(8)
O10 0.0397(9) 0.0176(7) 0.0364(9) -0.0023(6) 0.0045(7) -0.0003(6)
C11 0.0506(15) 0.0286(12) 0.0652(17) 0.0046(10) 0.0394(13) 0.0088(11)
C12 0.0334(11) 0.0239(10) 0.0262(10) 0.0025(8) 0.0042(8) -0.0014(8)
C13 0.0454(13) 0.0314(12) 0.0294(11) 0.0092(10) 0.0062(10) 0.0042(9)

loop_
_atom_type_symbol
_atom_type_description
_atom_type_scat_dispersion_real
_atom_type_scat_dispersion_imag
_atom_type_scat_source
C C 0.0033 0.0016 'International Tables Vol C Tables 4.2.6.8 and 6.1.1.4'
H H 0.0000 0.0000 'International Tables Vol C Tables 4.2.6.8 and 6.1.1.4'
Mn Mn 0.3368 0.7283 'International Tables Vol C Tables 4.2.6.8 and 6.1.1.4'
N N 0.0061 0.0033 'International Tables Vol C Tables 4.2.6.8 and 6.1.1.4'
O O 0.0106 0.0060 'International Tables Vol C Tables 4.2.6.8 and 6.1.1.4'

loop_
_geom_angle_atom_site_label_1
_geom_angle_atom_site_label_2
_geom_angle_atom_site_label_3
_geom_angle_site_symmetry_1
_geom_angle_site_symmetry_3
_geom_angle
O1 Mn1 O1 5_666 . 180.00(7)
O1 Mn1 O2 5_666 5_666 91.91(6)
O1 Mn1 O2 . 5_666 88.09(6)
O1 Mn1 O2 5_666 . 88.09(6)
O1 Mn1 O2 . . 91.91(6)
O2 Mn1 O2 . 5_666 180.0
O4 Mn1 O1 5_666 5_666 92.47(6)
O4 Mn1 O1 . . 92.47(6)
O4 Mn1 O1 5_666 . 87.53(6)
O4 Mn1 O1 . 5_666 87.53(6)
O4 Mn1 O2 5_666 . 91.36(6)
O4 Mn1 O2 . . 88.64(6)
O4 Mn1 O2 . 5_666 91.36(6)
O4 Mn1 O2 5_666 5_666 88.64(6)
O4 Mn1 O4 . 5_666 180.0
Mn1 O1 Mn2 . . 112.12(6)
N1 O1 Mn1 . . 117.31(11)
N1 O1 Mn2 . . 128.21(11)
N1 C1 H1 . . 120.3
N1 C1 C2 . . 119.5(2)
C2 C1 H1 . . 120.3
C1 N1 O1 . . 118.17(18)
C5 N1 O1 . . 119.51(16)
C5 N1 C1 . . 122.28(19)
O1 Mn2 O3 . 5_666 85.37(6)
O1 Mn2 O8 . 7_656 89.66(5)
O3 Mn2 O8 5_666 7_656 76.44(5)
O5 Mn2 O1 . . 92.21(6)
O5 Mn2 O3 . 5_666 107.68(6)
O5 Mn2 O6 . . 87.13(6)
O5 Mn2 O8 . 7_656 175.59(6)
O5 Mn2 O10 . . 88.66(6)
O6 Mn2 O1 . . 176.02(6)
O6 Mn2 O3 . 5_666 91.08(6)
O6 Mn2 O8 . 7_656 91.27(6)
O10 Mn2 O1 . . 88.66(6)
O10 Mn2 O3 . 5_666 162.77(6)
O10 Mn2 O6 . . 95.25(6)
O10 Mn2 O8 . 7_656 87.39(6)
C1 C2 H2 . . 120.1
C1 C2 C3 . . 119.9(2)
C3 C2 H2 . . 120.1
C6 O2 Mn1 . . 123.62(13)
Mn3 O3 Mn2 3_455 5_666 98.27(6)
C6 O3 Mn2 . 5_666 120.04(12)
C6 O3 Mn3 . 3_455 138.28(13)
C2 C3 H3 . . 120.4
C2 C3 C4 . . 119.2(2)
C4 C3 H3 . . 120.4
O3 Mn3 O3 5_666 3_545 180.00(7)
O3 Mn3 O8 5_666 7_656 78.19(5)
O3 Mn3 O8 3_545 7_656 101.81(5)
O3 Mn3 O8 3_545 . 78.19(5)
O3 Mn3 O8 5_666 . 101.81(5)
O7 Mn3 O3 . 5_666 89.75(6)
O7 Mn3 O3 7_656 3_545 89.75(6)
O7 Mn3 O3 7_656 5_666 90.25(6)
O7 Mn3 O3 . 3_545 90.25(6)
O7 Mn3 O7 . 7_656 180.0
O7 Mn3 O8 . . 91.58(6)
O7 Mn3 O8 . 7_656 88.43(6)
O7 Mn3 O8 7_656 7_656 91.57(6)
O7 Mn3 O8 7_656 . 88.43(6)
O8 Mn3 O8 . 7_656 180.00(5)
C3 C4 H4 . . 120.2
C3 C4 C5 . . 119.7(2)
C5 C4 H4 . . 120.2
C8 O4 Mn1 . . 130.47(13)
C8 O5 Mn2 . . 139.17(14)
N1 C5 C4 . . 119.5(2)
N1 C5 H5 . . 120.2
C4 C5 H5 . . 120.2
O2 C6 O3 . . 122.61(19)
O2 C6 C7 . . 118.29(19)
O3 C6 C7 . . 119.09(18)
C10 O6 Mn2 . . 129.45(13)
C6 C7 H7A . . 109.5
C6 C7 H7B . . 109.5
C6 C7 H7C . . 109.5
H7A C7 H7B . . 109.5
H7A C7 H7C . . 109.5
H7B C7 H7C . . 109.5
C10 O7 Mn3 . . 135.59(13)
Mn3 O8 Mn2 . 7_656 97.00(6)
C12 O8 Mn2 . 7_656 128.45(13)
C12 O8 Mn3 . . 134.54(13)
O4 C8 O5 . . 126.06(19)
O4 C8 C9 . . 116.96(19)
O5 C8 C9 . . 116.97(19)
C8 C9 H9A . . 109.5
C8 C9 H9C . . 109.5
C8 C9 H9B . . 109.5
H9A C9 H9C . . 109.5
H9A C9 H9B . . 109.5
H9C C9 H9B . . 109.5
O6 C10 C11 . . 117.96(18)
O7 C10 O6 . . 124.82(19)
O7 C10 C11 . . 117.21(18)
Mn2 O10 H10A . . 106(2)
Mn2 O10 H10B . . 124(2)
H10A O10 H10B . . 113(3)
C10 C11 H11A . . 109.5
C10 C11 H11B . . 109.5
C10 C11 H11C . . 109.5
H11A C11 H11B . . 109.5
H11A C11 H11C . . 109.5
H11B C11 H11C . . 109.5
O8 C12 C13 . . 117.86(18)
O9 C12 O8 . . 123.5(2)
O9 C12 C13 . . 118.66(19)
C12 C13 H13A . . 109.5
C12 C13 H13B . . 109.5
C12 C13 H13C . . 109.5
H13A C13 H13B . . 109.5
H13A C13 H13C . . 109.5
H13B C13 H13C . . 109.5

loop_
_geom_bond_atom_site_label_1
_geom_bond_atom_site_label_2
_geom_bond_site_symmetry_2
_geom_bond_distance
Mn1 O1 5_666 2.1680(15)
Mn1 O1 . 2.1681(15)
Mn1 O2 5_666 2.1822(15)
Mn1 O2 . 2.1822(15)
Mn1 O4 5_666 2.1207(16)
Mn1 O4 . 2.1207(16)
O1 N1 . 1.351(2)
O1 Mn2 . 2.2113(15)
C1 H1 . 0.9300
C1 N1 . 1.341(3)
C1 C2 . 1.377(3)
N1 C5 . 1.341(3)
Mn2 O3 5_666 2.2404(15)
Mn2 O5 . 2.1062(15)
Mn2 O6 . 2.1551(15)
Mn2 O8 7_656 2.2671(14)
Mn2 O10 . 2.1506(16)
C2 H2 . 0.9300
C2 C3 . 1.380(4)
O2 C6 . 1.250(2)
O3 Mn3 3_455 2.2028(15)
O3 C6 . 1.278(2)
C3 H3 . 0.9300
C3 C4 . 1.380(3)
Mn3 O7 7_656 2.1338(15)
Mn3 O7 . 2.1338(15)
Mn3 O8 . 2.2194(14)
Mn3 O8 7_656 2.2194(14)
C4 H4 . 0.9300
C4 C5 . 1.381(3)
O4 C8 . 1.251(3)
O5 C8 . 1.254(2)
C5 H5 . 0.9300
C6 C7 . 1.508(3)
O6 C10 . 1.262(2)
C7 H7A . 0.9600
C7 H7B . 0.9600
C7 H7C . 0.9600
O7 C10 . 1.255(2)
O8 C12 . 1.290(2)
C8 C9 . 1.510(3)
C9 H9A . 0.9600
C9 H9C . 0.9600
C9 H9B . 0.9600
O9 C12 . 1.228(3)
C10 C11 . 1.506(3)
O10 H10A . 0.848(17)
O10 H10B . 0.829(17)
C11 H11A . 0.9600
C11 H11B . 0.9600
C11 H11C . 0.9600
C12 C13 . 1.509(3)
C13 H13A . 0.9600
C13 H13B . 0.9600
C13 H13C . 0.9600

loop_
_geom_hbond_atom_site_label_D
_geom_hbond_atom_site_label_H
_geom_hbond_atom_site_label_A
_geom_hbond_site_symmetry_A
_geom_hbond_distance_DH
_geom_hbond_distance_HA
_geom_hbond_distance_DA
_geom_hbond_angle_DHA
_geom_hbond_publ_flag
O10 H10A O9 7_656 0.848(17) 1.85(2) 2.652(2) 157(3) yes
O10 H10B O6 7_666 0.829(17) 1.976(18) 2.786(2) 166(3) yes

_cod_database_fobs_code 2242631
